data_4507926
loop_
_publ_author_name
'Chen, Zilu'
'Qin, Suni'
'Liu, Dongcheng'
'Shen, Yanling'
'Liang, Fupei'

_publ_section_title
;
 A Series of Coordination Polymers Exhibiting Dual Chiral Features and
 Diverse Interhelical Interactions
;
_journal_issue 8
_journal_name_full 'Crystal Growth &amp; Design'
_journal_page_first 3389
_journal_paper_doi 10.1021/cg4001895
_journal_volume 13
_journal_year 2013
_chemical_absolute_configuration rmad
_chemical_formula_moiety 'C27 H28 N4 Ni O4, C3 H7 N O'
_chemical_formula_sum 'C30 H35 N5 Ni O5'
_chemical_formula_weight 604.34
_chemical_name_systematic
; 
 ? 
;
_space_group_IT_number 19
_symmetry_cell_setting orthorhombic
_symmetry_space_group_name_Hall 'P 2ac 2ab'
_symmetry_space_group_name_H-M 'P 21 21 21'
_atom_sites_solution_hydrogens geom
_atom_sites_solution_primary direct
_atom_sites_solution_secondary difmap
_audit_creation_method SHELXL-97
_cell_angle_alpha 90.00
_cell_angle_beta 90.00
_cell_angle_gamma 90.00
_cell_formula_units_Z 4
_cell_length_a 12.1844(5)
_cell_length_b 12.9184(5)
_cell_length_c 18.8908(7)
_cell_measurement_reflns_used 7808
_cell_measurement_temperature 185(2)
_cell_measurement_theta_max 25.04
_cell_measurement_theta_min 2.54
_cell_volume 2973.5(2)
_computing_cell_refinement 'Bruker SAINT'
_computing_data_collection 'Bruker APEX2'
_computing_data_reduction 'Bruker SAINT'
_computing_molecular_graphics 'Bruker SHELXTL'
_computing_publication_material 'Bruker SHELXTL'
_computing_structure_refinement 'SHELXL-97 (Sheldrick, 2008)'
_computing_structure_solution 'SHELXS-97 (Sheldrick, 2008)'
_diffrn_ambient_temperature 185(2)
_diffrn_measured_fraction_theta_full 0.984
_diffrn_measured_fraction_theta_max 0.984
_diffrn_measurement_device_type 'Bruker APEX-II CCD'
_diffrn_measurement_method '\f and \w scans'
_diffrn_radiation_monochromator graphite
_diffrn_radiation_source 'fine-focus sealed tube'
_diffrn_radiation_type MoK\a
_diffrn_radiation_wavelength 0.71073
_diffrn_reflns_av_R_equivalents 0.0404
_diffrn_reflns_av_sigmaI/netI 0.0465
_diffrn_reflns_limit_h_max 14
_diffrn_reflns_limit_h_min -14
_diffrn_reflns_limit_k_max 14
_diffrn_reflns_limit_k_min -15
_diffrn_reflns_limit_l_max 22
_diffrn_reflns_limit_l_min -22
_diffrn_reflns_number 17969
_diffrn_reflns_theta_full 25.00
_diffrn_reflns_theta_max 25.00
_diffrn_reflns_theta_min 1.99
_exptl_absorpt_coefficient_mu 0.699
_exptl_absorpt_correction_T_max 0.9208
_exptl_absorpt_correction_T_min 0.9146
_exptl_absorpt_correction_type multi-scan
_exptl_absorpt_process_details 'SADABS (Bruker, 1998)'
_exptl_crystal_colour green
_exptl_crystal_density_diffrn 1.350
_exptl_crystal_density_method 'not measured'
_exptl_crystal_description Block
_exptl_crystal_F_000 1272
_exptl_crystal_size_max 0.13
_exptl_crystal_size_mid 0.13
_exptl_crystal_size_min 0.12
_refine_diff_density_max 0.838
_refine_diff_density_min -0.451
_refine_diff_density_rms 0.071
_refine_ls_abs_structure_details 'Flack H D (1983), Acta Cryst. A39, 876-881'
_refine_ls_abs_structure_Flack -0.021(19)
_refine_ls_extinction_method none
_refine_ls_goodness_of_fit_ref 1.023
_refine_ls_hydrogen_treatment constr
_refine_ls_matrix_type full
_refine_ls_number_parameters 349
_refine_ls_number_reflns 5176
_refine_ls_number_restraints 0
_refine_ls_restrained_S_all 1.023
_refine_ls_R_factor_all 0.0591
_refine_ls_R_factor_gt 0.0499
_refine_ls_shift/su_max 0.001
_refine_ls_shift/su_mean 0.000
_refine_ls_structure_factor_coef Fsqd
_refine_ls_weighting_details 'calc w=1/[\s^2^(Fo^2^)+(0.1012P)^2^+0.0000P] where P=(Fo^2^+2Fc^2^)/3'
_refine_ls_weighting_scheme calc
_refine_ls_wR_factor_gt 0.1376
_refine_ls_wR_factor_ref 0.1448
_reflns_number_gt 4485
_reflns_number_total 5176
_reflns_threshold_expression >2sigma(I)
_cod_data_source_file cg4001895_si_002.cif
_cod_data_source_block compound-2
_cod_depositor_comments
;
The following automatic conversions were performed:

'_symmetry_cell_setting' value 'Orthorhombic' changed to
'orthorhombic' according to
/home/saulius/struct/CIF-dictionaries/cif_core.dic dictionary named
'cif_core.dic' version 2.4.2 from 2011-04-26.

Automatic conversion script
Id: cif_fix_values 1891 2012-01-12 08:04:46Z andrius 
;
_cod_original_sg_symbol_H-M 'P2(1)2(1)2(1) '
_cod_database_code 4507926

loop_
_symmetry_equiv_pos_as_xyz
'x, y, z'
'-x+1/2, -y, z+1/2'
'x+1/2, -y+1/2, -z'
'-x, y+1/2, -z+1/2'

loop_
_atom_site_label
_atom_site_type_symbol
_atom_site_fract_x
_atom_site_fract_y
_atom_site_fract_z
_atom_site_U_iso_or_equiv
_atom_site_adp_type
_atom_site_occupancy
_atom_site_symmetry_multiplicity
_atom_site_calc_flag
_atom_site_refinement_flags
Ni1 Ni 0.13372(4) 0.71863(4) 0.24227(3) 0.03390(17) Uani 1 1 d .
O2 O 0.3815(2) 0.8329(2) 0.37099(15) 0.0401(7) Uani 1 1 d .
O1 O 0.0492(2) 0.7708(2) 0.32528(15) 0.0391(7) Uani 1 1 d .
O3 O 0.7738(2) 1.1244(2) 0.32539(16) 0.0387(7) Uani 1 1 d .
O4 O 0.8118(2) 1.0712(2) 0.21857(16) 0.0394(7) Uani 1 1 d .
N1 N 0.2699(3) 0.7847(3) 0.28698(19) 0.0390(8) Uani 1 1 d .
N2 N 0.3742(3) 0.7993(3) 0.25593(19) 0.0416(8) Uani 1 1 d .
N3 N 0.1124(3) 0.8416(3) 0.17365(18) 0.0365(8) Uani 1 1 d .
N4 N -0.0117(3) 0.6474(3) 0.2045(2) 0.0402(9) Uani 1 1 d .
C1 C 0.0825(3) 0.7849(3) 0.3889(2) 0.0352(9) Uani 1 1 d .
C2 C 0.0064(3) 0.7880(4) 0.4460(2) 0.0423(10) Uani 1 1 d .
H2 H -0.0692 0.7777 0.4362 0.051 Uiso 1 1 calc R
C3 C 0.0380(4) 0.8054(4) 0.5142(2) 0.0506(12) Uani 1 1 d .
H3 H -0.0156 0.8045 0.5508 0.061 Uiso 1 1 calc R
C4 C 0.1447(5) 0.8238(5) 0.5308(3) 0.0589(14) Uani 1 1 d .
H4 H 0.1653 0.8386 0.5782 0.071 Uiso 1 1 calc R
C5 C 0.2226(4) 0.8208(4) 0.4783(3) 0.0480(12) Uani 1 1 d .
H5 H 0.2976 0.8316 0.4901 0.058 Uiso 1 1 calc R
C6 C 0.1938(3) 0.8026(3) 0.4088(2) 0.0367(10) Uani 1 1 d .
C7 C 0.2775(3) 0.8041(3) 0.3531(2) 0.0361(10) Uani 1 1 d .
C8 C 0.4356(3) 0.8265(3) 0.3080(3) 0.0395(10) Uani 1 1 d .
C9 C 0.5571(3) 0.8459(4) 0.3064(3) 0.0465(12) Uani 1 1 d .
H9 H 0.5900 0.8047 0.3459 0.056 Uiso 1 1 calc R
C10 C 0.6105(4) 0.8105(4) 0.2399(4) 0.0664(16) Uani 1 1 d .
H10A H 0.5607 0.8201 0.1991 0.080 Uiso 1 1 calc R
H10B H 0.6305 0.7364 0.2432 0.080 Uiso 1 1 calc R
C11 C 0.7139(4) 0.8777(4) 0.2315(4) 0.0605(15) Uani 1 1 d .
H11A H 0.7805 0.8338 0.2307 0.073 Uiso 1 1 calc R
H11B H 0.7106 0.9176 0.1868 0.073 Uiso 1 1 calc R
C12 C 0.7163(3) 0.9509(3) 0.2952(3) 0.0406(10) Uani 1 1 d .
C13 C 0.5930(3) 0.9603(3) 0.3176(2) 0.0338(9) Uani 1 1 d .
C14 C 0.5325(4) 1.0302(3) 0.2648(3) 0.0466(11) Uani 1 1 d .
H14A H 0.4546 1.0338 0.2776 0.070 Uiso 1 1 calc R
H14B H 0.5398 1.0016 0.2170 0.070 Uiso 1 1 calc R
H14C H 0.5644 1.0998 0.2662 0.070 Uiso 1 1 calc R
C15 C 0.5757(4) 0.9966(5) 0.3917(3) 0.0617(15) Uani 1 1 d .
H15A H 0.4970 0.9982 0.4021 0.093 Uiso 1 1 calc R
H15B H 0.6065 1.0663 0.3971 0.093 Uiso 1 1 calc R
H15C H 0.6125 0.9492 0.4245 0.093 Uiso 1 1 calc R
C16 C 0.7885(4) 0.9054(4) 0.3544(3) 0.0656(17) Uani 1 1 d .
H16A H 0.8653 0.9048 0.3390 0.098 Uiso 1 1 calc R
H16B H 0.7648 0.8345 0.3647 0.098 Uiso 1 1 calc R
H16C H 0.7814 0.9479 0.3971 0.098 Uiso 1 1 calc R
C17 C 0.7692(3) 1.0558(3) 0.2777(2) 0.0351(10) Uani 1 1 d .
C18 C 0.1923(4) 0.8668(4) 0.1292(3) 0.0484(12) Uani 1 1 d .
H18 H 0.2587 0.8283 0.1308 0.058 Uiso 1 1 calc R
C19 C 0.1835(5) 0.9459(4) 0.0808(3) 0.0588(14) Uani 1 1 d .
H19 H 0.2430 0.9635 0.0506 0.071 Uiso 1 1 calc R
C20 C 0.0836(5) 0.9994(5) 0.0776(3) 0.0589(14) Uani 1 1 d .
H20 H 0.0732 1.0524 0.0434 0.071 Uiso 1 1 calc R
C21 C 0.0029(4) 0.9758(4) 0.1227(3) 0.0552(14) Uani 1 1 d .
H21 H -0.0645 1.0129 0.1221 0.066 Uiso 1 1 calc R
C22 C 0.0200(4) 0.8963(4) 0.1701(3) 0.0445(11) Uani 1 1 d .
H22 H -0.0375 0.8796 0.2020 0.053 Uiso 1 1 calc R
C23 C -0.0197(4) 0.6152(4) 0.1382(3) 0.0511(12) Uani 1 1 d .
H23 H 0.0404 0.6261 0.1071 0.061 Uiso 1 1 calc R
C24 C -0.1130(4) 0.5661(4) 0.1126(3) 0.0642(15) Uani 1 1 d .
H24 H -0.1161 0.5432 0.0649 0.077 Uiso 1 1 calc R
C25 C -0.1983(4) 0.5513(4) 0.1559(3) 0.0569(14) Uani 1 1 d .
H25 H -0.2634 0.5192 0.1390 0.068 Uiso 1 1 calc R
C26 C -0.1907(4) 0.5823(4) 0.2226(4) 0.0578(15) Uani 1 1 d .
H26 H -0.2502 0.5707 0.2541 0.069 Uiso 1 1 calc R
C27 C -0.0969(3) 0.6313(3) 0.2467(3) 0.0423(10) Uani 1 1 d .
H27 H -0.0936 0.6539 0.2945 0.051 Uiso 1 1 calc R
C29 C 0.631(2) 0.965(2) 0.0434(10) 0.267(5) Uani 1 1 d .
H29A H 0.6203 0.9979 -0.0029 0.401 Uiso 1 1 calc R
H29B H 0.7023 0.9854 0.0627 0.401 Uiso 1 1 calc R
H29C H 0.5725 0.9876 0.0757 0.401 Uiso 1 1 calc R
C30 C 0.729(2) 0.783(2) 0.0273(9) 0.267(5) Uani 1 1 d .
H30A H 0.7588 0.7671 0.0743 0.401 Uiso 1 1 calc R
H30B H 0.7836 0.8226 0.0002 0.401 Uiso 1 1 calc R
H30C H 0.7123 0.7186 0.0023 0.401 Uiso 1 1 calc R
N5 N 0.626(2) 0.846(2) 0.0350(8) 0.267(5) Uani 1 1 d .
C28 C 0.518(3) 0.806(3) 0.0491(11) 0.267(5) Uani 1 1 d .
H28 H 0.5013 0.7342 0.0525 0.321 Uiso 1 1 calc R
O5 O 0.4519(14) 0.8756(17) 0.0560(7) 0.267(5) Uani 1 1 d .

loop_
_atom_site_aniso_label
_atom_site_aniso_U_11
_atom_site_aniso_U_22
_atom_site_aniso_U_33
_atom_site_aniso_U_23
_atom_site_aniso_U_13
_atom_site_aniso_U_12
Ni1 0.0185(3) 0.0343(3) 0.0489(3) -0.0031(2) 0.0018(2) -0.00020(19)
O2 0.0218(15) 0.0446(16) 0.0540(17) 0.0080(14) -0.0068(13) -0.0053(13)
O1 0.0213(13) 0.0494(17) 0.0465(17) -0.0086(15) -0.0021(12) 0.0020(13)
O3 0.0313(15) 0.0380(16) 0.0469(17) 0.0007(14) 0.0000(13) -0.0012(13)
O4 0.0303(16) 0.0409(16) 0.0471(18) 0.0019(14) 0.0057(13) -0.0016(13)
N1 0.0175(16) 0.0416(19) 0.058(2) -0.0012(19) 0.0029(14) -0.0052(16)
N2 0.0212(16) 0.0419(18) 0.062(2) -0.0099(17) 0.0079(17) -0.0023(14)
N3 0.0261(18) 0.0354(18) 0.048(2) -0.0049(15) 0.0033(14) 0.0008(15)
N4 0.0237(18) 0.039(2) 0.058(2) 0.0021(17) -0.0048(16) 0.0034(15)
C1 0.0218(19) 0.027(2) 0.057(3) 0.003(2) 0.0013(17) 0.0015(17)
C2 0.027(2) 0.051(3) 0.048(2) 0.014(2) 0.0030(17) -0.001(2)
C3 0.047(3) 0.063(3) 0.041(3) 0.008(2) 0.007(2) -0.011(2)
C4 0.059(3) 0.073(3) 0.045(3) 0.018(2) -0.003(2) -0.016(3)
C5 0.043(3) 0.054(3) 0.047(3) 0.014(2) -0.001(2) -0.009(2)
C6 0.026(2) 0.033(2) 0.051(2) 0.0122(18) -0.0029(18) -0.0051(17)
C7 0.022(2) 0.034(2) 0.052(3) 0.0063(18) -0.0054(17) -0.0016(17)
C8 0.0145(19) 0.038(2) 0.066(3) 0.004(2) 0.0015(19) -0.0001(16)
C9 0.0152(19) 0.043(3) 0.081(3) 0.017(2) -0.0012(19) -0.0008(18)
C10 0.029(2) 0.047(3) 0.123(5) -0.031(3) 0.022(3) -0.0043(19)
C11 0.035(3) 0.046(3) 0.100(4) -0.015(3) 0.014(3) -0.006(2)
C12 0.023(2) 0.042(2) 0.056(3) 0.005(2) 0.0009(19) -0.0048(18)
C13 0.0202(19) 0.035(2) 0.046(2) 0.0019(19) -0.0017(17) 0.0001(16)
C14 0.028(2) 0.034(2) 0.077(3) 0.004(2) -0.008(2) 0.0044(17)
C15 0.031(3) 0.090(4) 0.064(3) -0.015(3) 0.009(2) -0.023(3)
C16 0.030(3) 0.061(3) 0.106(5) 0.042(3) -0.019(3) -0.010(2)
C17 0.0195(19) 0.035(2) 0.051(3) 0.0023(19) 0.0007(18) 0.0024(16)
C18 0.035(2) 0.043(3) 0.067(3) 0.007(2) 0.016(2) 0.003(2)
C19 0.052(3) 0.055(3) 0.070(3) 0.018(3) 0.020(3) 0.008(3)
C20 0.061(3) 0.058(3) 0.058(3) 0.014(3) 0.004(3) -0.002(3)
C21 0.045(3) 0.053(3) 0.068(4) 0.005(3) 0.007(2) 0.013(3)
C22 0.031(2) 0.045(3) 0.058(3) 0.003(2) 0.006(2) 0.006(2)
C23 0.039(3) 0.065(3) 0.050(3) -0.005(2) -0.008(2) -0.005(2)
C24 0.043(3) 0.066(3) 0.084(4) -0.021(3) -0.014(3) -0.002(3)
C25 0.035(3) 0.045(3) 0.092(4) -0.013(3) -0.023(3) -0.003(2)
C26 0.024(2) 0.044(3) 0.105(5) 0.001(3) 0.007(3) -0.0056(19)
C27 0.028(2) 0.041(2) 0.057(3) 0.003(2) 0.000(2) -0.0039(17)
C29 0.301(14) 0.327(16) 0.174(5) 0.024(8) -0.027(8) 0.047(11)
C30 0.301(14) 0.327(16) 0.174(5) 0.024(8) -0.027(8) 0.047(11)
N5 0.301(14) 0.327(16) 0.174(5) 0.024(8) -0.027(8) 0.047(11)
C28 0.301(14) 0.327(16) 0.174(5) 0.024(8) -0.027(8) 0.047(11)
O5 0.301(14) 0.327(16) 0.174(5) 0.024(8) -0.027(8) 0.047(11)

loop_
_atom_type_symbol
_atom_type_description
_atom_type_scat_dispersion_real
_atom_type_scat_dispersion_imag
_atom_type_scat_source
C C 0.0033 0.0016 'International Tables Vol C Tables 4.2.6.8 and 6.1.1.4'
Ni Ni 0.3393 1.1124 'International Tables Vol C Tables 4.2.6.8 and 6.1.1.4'
N N 0.0061 0.0033 'International Tables Vol C Tables 4.2.6.8 and 6.1.1.4'
O O 0.0106 0.0060 'International Tables Vol C Tables 4.2.6.8 and 6.1.1.4'
H H 0.0000 0.0000 'International Tables Vol C Tables 4.2.6.8 and 6.1.1.4'

loop_
_geom_angle_atom_site_label_1
_geom_angle_atom_site_label_2
_geom_angle_atom_site_label_3
_geom_angle
_geom_angle_site_symmetry_1
_geom_angle_site_symmetry_3
O1 Ni1 N1 87.32(13) . .
O1 Ni1 N3 99.72(13) . .
N1 Ni1 N3 92.29(14) . .
O1 Ni1 O3 162.69(12) . 4_645
N1 Ni1 O3 93.34(13) . 4_645
N3 Ni1 O3 97.54(12) . 4_645
O1 Ni1 N4 88.82(13) . .
N1 Ni1 N4 175.29(15) . .
N3 Ni1 N4 91.02(14) . .
O3 Ni1 N4 89.54(13) 4_645 .
O1 Ni1 O4 100.85(12) . 4_645
N1 Ni1 O4 88.68(13) . 4_645
N3 Ni1 O4 159.43(12) . 4_645
O3 Ni1 O4 61.89(11) 4_645 4_645
N4 Ni1 O4 89.39(13) . 4_645
O1 Ni1 C17 131.49(14) . 4_645
N1 Ni1 C17 91.74(14) . 4_645
N3 Ni1 C17 128.76(14) . 4_645
O3 Ni1 C17 31.22(13) 4_645 4_645
N4 Ni1 C17 88.79(14) . 4_645
O4 Ni1 C17 30.68(13) 4_645 4_645
C8 O2 C7 102.5(3) . .
C1 O1 Ni1 128.5(2) . .
C17 O3 Ni1 89.8(2) . 4_655
C17 O4 Ni1 87.8(2) . 4_655
C7 N1 N2 108.3(3) . .
C7 N1 Ni1 122.9(3) . .
N2 N1 Ni1 127.8(3) . .
C8 N2 N1 104.1(3) . .
C18 N3 C22 117.2(4) . .
C18 N3 Ni1 119.6(3) . .
C22 N3 Ni1 123.1(3) . .
C23 N4 C27 117.5(4) . .
C23 N4 Ni1 121.1(3) . .
C27 N4 Ni1 121.4(3) . .
O1 C1 C2 120.6(3) . .
O1 C1 C6 124.8(4) . .
C2 C1 C6 114.5(4) . .
C3 C2 C1 122.5(4) . .
C3 C2 H2 118.7 . .
C1 C2 H2 118.7 . .
C4 C3 C2 121.1(4) . .
C4 C3 H3 119.5 . .
C2 C3 H3 119.5 . .
C3 C4 C5 119.4(5) . .
C3 C4 H4 120.3 . .
C5 C4 H4 120.3 . .
C4 C5 C6 121.0(5) . .
C4 C5 H5 119.5 . .
C6 C5 H5 119.5 . .
C5 C6 C1 121.4(4) . .
C5 C6 C7 120.3(4) . .
C1 C6 C7 118.4(4) . .
N1 C7 O2 111.3(4) . .
N1 C7 C6 130.5(4) . .
O2 C7 C6 118.2(4) . .
N2 C8 O2 113.8(3) . .
N2 C8 C9 127.2(4) . .
O2 C8 C9 119.0(4) . .
C10 C9 C8 113.4(4) . .
C10 C9 C13 106.5(4) . .
C8 C9 C13 115.6(4) . .
C10 C9 H9 106.9 . .
C8 C9 H9 106.9 . .
C13 C9 H9 106.9 . .
C9 C10 C11 105.9(4) . .
C9 C10 H10A 110.6 . .
C11 C10 H10A 110.6 . .
C9 C10 H10B 110.6 . .
C11 C10 H10B 110.6 . .
H10A C10 H10B 108.7 . .
C12 C11 C10 106.4(4) . .
C12 C11 H11A 110.5 . .
C10 C11 H11A 110.5 . .
C12 C11 H11B 110.5 . .
C10 C11 H11B 110.5 . .
H11A C11 H11B 108.6 . .
C11 C12 C17 112.5(4) . .
C11 C12 C16 110.2(4) . .
C17 C12 C16 104.6(3) . .
C11 C12 C13 104.0(4) . .
C17 C12 C13 113.1(4) . .
C16 C12 C13 112.4(4) . .
C15 C13 C14 110.9(4) . .
C15 C13 C9 112.8(4) . .
C14 C13 C9 109.6(4) . .
C15 C13 C12 114.4(4) . .
C14 C13 C12 109.3(4) . .
C9 C13 C12 99.1(3) . .
C13 C14 H14A 109.5 . .
C13 C14 H14B 109.5 . .
H14A C14 H14B 109.5 . .
C13 C14 H14C 109.5 . .
H14A C14 H14C 109.5 . .
H14B C14 H14C 109.5 . .
C13 C15 H15A 109.5 . .
C13 C15 H15B 109.5 . .
H15A C15 H15B 109.5 . .
C13 C15 H15C 109.5 . .
H15A C15 H15C 109.5 . .
H15B C15 H15C 109.5 . .
C12 C16 H16A 109.5 . .
C12 C16 H16B 109.5 . .
H16A C16 H16B 109.5 . .
C12 C16 H16C 109.5 . .
H16A C16 H16C 109.5 . .
H16B C16 H16C 109.5 . .
O4 C17 O3 120.4(4) . .
O4 C17 C12 120.6(4) . .
O3 C17 C12 118.9(4) . .
O4 C17 Ni1 61.5(2) . 4_655
O3 C17 Ni1 59.0(2) . 4_655
C12 C17 Ni1 174.8(3) . 4_655
N3 C18 C19 123.2(5) . .
N3 C18 H18 118.4 . .
C19 C18 H18 118.4 . .
C18 C19 C20 117.5(5) . .
C18 C19 H19 121.2 . .
C20 C19 H19 121.2 . .
C21 C20 C19 119.9(5) . .
C21 C20 H20 120.0 . .
C19 C20 H20 120.0 . .
C20 C21 C22 118.2(5) . .
C20 C21 H21 120.9 . .
C22 C21 H21 120.9 . .
N3 C22 C21 123.9(4) . .
N3 C22 H22 118.1 . .
C21 C22 H22 118.1 . .
N4 C23 C24 122.3(5) . .
N4 C23 H23 118.9 . .
C24 C23 H23 118.9 . .
C25 C24 C23 119.3(5) . .
C25 C24 H24 120.4 . .
C23 C24 H24 120.4 . .
C26 C25 C24 119.0(5) . .
C26 C25 H25 120.5 . .
C24 C25 H25 120.5 . .
C25 C26 C27 120.6(5) . .
C25 C26 H26 119.7 . .
C27 C26 H26 119.7 . .
N4 C27 C26 121.5(5) . .
N4 C27 H27 119.3 . .
C26 C27 H27 119.3 . .
N5 C29 H29A 109.5 . .
N5 C29 H29B 109.5 . .
H29A C29 H29B 109.5 . .
N5 C29 H29C 109.5 . .
H29A C29 H29C 109.5 . .
H29B C29 H29C 109.5 . .
N5 C30 H30A 109.5 . .
N5 C30 H30B 109.5 . .
H30A C30 H30B 109.5 . .
N5 C30 H30C 109.5 . .
H30A C30 H30C 109.5 . .
H30B C30 H30C 109.5 . .
C28 N5 C30 126(3) . .
C28 N5 C29 112(3) . .
C30 N5 C29 121(2) . .
O5 C28 N5 111(4) . .
O5 C28 H28 124.5 . .
N5 C28 H28 124.5 . .

loop_
_geom_bond_atom_site_label_1
_geom_bond_atom_site_label_2
_geom_bond_distance
_geom_bond_site_symmetry_2
Ni1 O1 1.994(3) .
Ni1 N1 2.048(3) .
Ni1 N3 2.066(4) .
Ni1 O3 2.093(3) 4_645
Ni1 N4 2.120(4) .
Ni1 O4 2.148(3) 4_645
Ni1 C17 2.443(4) 4_645
O2 C8 1.363(6) .
O2 C7 1.364(5) .
O1 C1 1.282(5) .
O3 C17 1.266(5) .
O3 Ni1 2.093(3) 4_655
O4 C17 1.247(5) .
O4 Ni1 2.148(3) 4_655
N1 C7 1.277(5) .
N1 N2 1.413(4) .
N2 C8 1.285(6) .
N3 C18 1.326(6) .
N3 C22 1.332(6) .
N4 C23 1.323(6) .
N4 C27 1.325(6) .
C1 C2 1.422(6) .
C1 C6 1.426(5) .
C2 C3 1.363(7) .
C2 H2 0.9500 .
C3 C4 1.359(7) .
C3 H3 0.9500 .
C4 C5 1.373(7) .
C4 H4 0.9500 .
C5 C6 1.380(7) .
C5 H5 0.9500 .
C6 C7 1.465(6) .
C8 C9 1.502(5) .
C9 C10 1.486(8) .
C9 C13 1.555(6) .
C9 H9 1.0000 .
C10 C11 1.538(7) .
C10 H10A 0.9900 .
C10 H10B 0.9900 .
C11 C12 1.531(7) .
C11 H11A 0.9900 .
C11 H11B 0.9900 .
C12 C17 1.537(6) .
C12 C16 1.540(7) .
C12 C13 1.566(6) .
C13 C15 1.491(7) .
C13 C14 1.533(6) .
C14 H14A 0.9800 .
C14 H14B 0.9800 .
C14 H14C 0.9800 .
C15 H15A 0.9800 .
C15 H15B 0.9800 .
C15 H15C 0.9800 .
C16 H16A 0.9800 .
C16 H16B 0.9800 .
C16 H16C 0.9800 .
C17 Ni1 2.443(4) 4_655
C18 C19 1.376(7) .
C18 H18 0.9500 .
C19 C20 1.402(8) .
C19 H19 0.9500 .
C20 C21 1.337(7) .
C20 H20 0.9500 .
C21 C22 1.378(7) .
C21 H21 0.9500 .
C22 H22 0.9500 .
C23 C24 1.389(7) .
C23 H23 0.9500 .
C24 C25 1.335(8) .
C24 H24 0.9500 .
C25 C26 1.325(8) .
C25 H25 0.9500 .
C26 C27 1.383(7) .
C26 H26 0.9500 .
C27 H27 0.9500 .
C29 N5 1.55(3) .
C29 H29A 0.9800 .
C29 H29B 0.9800 .
C29 H29C 0.9800 .
C30 N5 1.50(3) .
C30 H30A 0.9800 .
C30 H30B 0.9800 .
C30 H30C 0.9800 .
N5 C28 1.44(3) .
C28 O5 1.22(3) .
C28 H28 0.9500 .

loop_
_geom_torsion_atom_site_label_1
_geom_torsion_atom_site_label_2
_geom_torsion_atom_site_label_3
_geom_torsion_atom_site_label_4
_geom_torsion
_geom_torsion_site_symmetry_1
N1 Ni1 O1 C1 -30.6(4) .
N3 Ni1 O1 C1 -122.4(4) .
O3 Ni1 O1 C1 62.1(6) 4_645
N4 Ni1 O1 C1 146.7(4) .
O4 Ni1 O1 C1 57.6(4) 4_645
C17 Ni1 O1 C1 59.4(4) 4_645
O1 Ni1 N1 C7 22.8(4) .
N3 Ni1 N1 C7 122.5(4) .
O3 Ni1 N1 C7 -139.8(4) 4_645
O4 Ni1 N1 C7 -78.1(4) 4_645
C17 Ni1 N1 C7 -108.6(4) 4_645
O1 Ni1 N1 N2 -169.2(3) .
N3 Ni1 N1 N2 -69.6(3) .
O3 Ni1 N1 N2 28.1(3) 4_645
O4 Ni1 N1 N2 89.8(3) 4_645
C17 Ni1 N1 N2 59.3(3) 4_645
C7 N1 N2 C8 0.2(5) .
Ni1 N1 N2 C8 -169.2(3) .
O1 Ni1 N3 C18 146.1(3) .
N1 Ni1 N3 C18 58.4(4) .
O3 Ni1 N3 C18 -35.3(4) 4_645
N4 Ni1 N3 C18 -124.9(4) .
O4 Ni1 N3 C18 -33.9(6) 4_645
C17 Ni1 N3 C18 -35.7(4) 4_645
O1 Ni1 N3 C22 -35.9(4) .
N1 Ni1 N3 C22 -123.6(4) .
O3 Ni1 N3 C22 142.7(3) 4_645
N4 Ni1 N3 C22 53.1(4) .
O4 Ni1 N3 C22 144.1(4) 4_645
C17 Ni1 N3 C22 142.3(3) 4_645
O1 Ni1 N4 C23 164.1(4) .
N3 Ni1 N4 C23 64.3(4) .
O3 Ni1 N4 C23 -33.2(4) 4_645
O4 Ni1 N4 C23 -95.1(4) 4_645
C17 Ni1 N4 C23 -64.4(4) 4_645
O1 Ni1 N4 C27 -17.5(3) .
N3 Ni1 N4 C27 -117.2(3) .
O3 Ni1 N4 C27 145.3(3) 4_645
O4 Ni1 N4 C27 83.4(3) 4_645
C17 Ni1 N4 C27 114.1(3) 4_645
Ni1 O1 C1 C2 -158.3(3) .
Ni1 O1 C1 C6 24.4(6) .
O1 C1 C2 C3 -178.3(5) .
C6 C1 C2 C3 -0.7(7) .
C1 C2 C3 C4 2.0(8) .
C2 C3 C4 C5 -2.6(9) .
C3 C4 C5 C6 2.0(8) .
C4 C5 C6 C1 -0.8(7) .
C4 C5 C6 C7 177.4(4) .
O1 C1 C6 C5 177.6(4) .
C2 C1 C6 C5 0.1(6) .
O1 C1 C6 C7 -0.6(7) .
C2 C1 C6 C7 -178.1(4) .
N2 N1 C7 O2 0.6(5) .
Ni1 N1 C7 O2 170.6(3) .
N2 N1 C7 C6 178.7(4) .
Ni1 N1 C7 C6 -11.3(7) .
C8 O2 C7 N1 -1.1(4) .
C8 O2 C7 C6 -179.5(4) .
C5 C6 C7 N1 176.3(5) .
C1 C6 C7 N1 -5.5(7) .
C5 C6 C7 O2 -5.7(6) .
C1 C6 C7 O2 172.5(4) .
N1 N2 C8 O2 -0.9(5) .
N1 N2 C8 C9 176.0(4) .
C7 O2 C8 N2 1.3(5) .
C7 O2 C8 C9 -175.9(4) .
N2 C8 C9 C10 -11.7(7) .
O2 C8 C9 C10 165.1(4) .
N2 C8 C9 C13 111.7(5) .
O2 C8 C9 C13 -71.5(6) .
C8 C9 C10 C11 154.2(5) .
C13 C9 C10 C11 25.9(5) .
C9 C10 C11 C12 0.2(6) .
C10 C11 C12 C17 -148.5(4) .
C10 C11 C12 C16 95.1(5) .
C10 C11 C12 C13 -25.7(5) .
C10 C9 C13 C15 -162.1(4) .
C8 C9 C13 C15 70.9(5) .
C10 C9 C13 C14 73.7(5) .
C8 C9 C13 C14 -53.3(6) .
C10 C9 C13 C12 -40.7(5) .
C8 C9 C13 C12 -167.7(4) .
C11 C12 C13 C15 159.9(5) .
C17 C12 C13 C15 -77.7(5) .
C16 C12 C13 C15 40.6(6) .
C11 C12 C13 C14 -75.0(5) .
C17 C12 C13 C14 47.4(5) .
C16 C12 C13 C14 165.7(4) .
C11 C12 C13 C9 39.6(5) .
C17 C12 C13 C9 162.1(4) .
C16 C12 C13 C9 -79.7(5) .
Ni1 O4 C17 O3 1.9(4) 4_655
Ni1 O4 C17 C12 -174.5(3) 4_655
Ni1 O3 C17 O4 -2.0(4) 4_655
Ni1 O3 C17 C12 174.5(3) 4_655
C11 C12 C17 O4 -5.2(6) .
C16 C12 C17 O4 114.5(5) .
C13 C12 C17 O4 -122.8(4) .
C11 C12 C17 O3 178.3(4) .
C16 C12 C17 O3 -62.0(5) .
C13 C12 C17 O3 60.7(5) .
C22 N3 C18 C19 0.3(7) .
Ni1 N3 C18 C19 178.4(4) .
N3 C18 C19 C20 -2.0(8) .
C18 C19 C20 C21 2.9(9) .
C19 C20 C21 C22 -1.9(9) .
C18 N3 C22 C21 0.7(7) .
Ni1 N3 C22 C21 -177.3(4) .
C20 C21 C22 N3 0.1(8) .
C27 N4 C23 C24 -0.1(7) .
Ni1 N4 C23 C24 178.4(4) .
N4 C23 C24 C25 0.6(9) .
C23 C24 C25 C26 -1.3(8) .
C24 C25 C26 C27 1.5(8) .
C23 N4 C27 C26 0.3(6) .
Ni1 N4 C27 C26 -178.2(3) .
C25 C26 C27 N4 -1.0(8) .
C30 N5 C28 O5 176.7(15) .
C29 N5 C28 O5 8(3) .
